data_7224545
loop_
_publ_author_name
'Mohamed Subarkhan, M.'
'Prabhu, R. N.'
'Raj Kumar, R.'
'Ramesh, R.'

_publ_section_title
;
 Antiproliferative activity of cationic and neutral thiosemicarbazone
 copper(ii) complexes
;
_journal_issue 30
_journal_name_full 'RSC Adv.'
_journal_page_first 25082
_journal_paper_doi 10.1039/C5RA26071J
_journal_volume 6
_journal_year 2016
_chemical_formula_sum 'C10 H15 Cl Cu N4 O3 S'
_chemical_formula_weight 370.31
_chemical_name_systematic
;
 ?
;
_space_group_IT_number 2
_symmetry_cell_setting triclinic
_symmetry_space_group_name_Hall '-P 1'
_symmetry_space_group_name_H-M 'P -1'
_atom_sites_solution_hydrogens geom
_atom_sites_solution_primary direct
_atom_sites_solution_secondary difmap
_audit_creation_method SHELXL-97
_audit_update_record
;
2014-09-20 deposited with the CCDC.
2016-02-29 downloaded from the CCDC.
;
_cell_angle_alpha 99.684(8)
_cell_angle_beta 102.043(9)
_cell_angle_gamma 94.185(8)
_cell_formula_units_Z 2
_cell_length_a 7.685(4)
_cell_length_b 9.476(5)
_cell_length_c 10.132(5)
_cell_measurement_reflns_used 2208
_cell_measurement_temperature 293(2)
_cell_measurement_theta_max 27.75
_cell_measurement_theta_min 2.19
_cell_volume 706.8(6)
_computing_cell_refinement 'Bruker SMART'
_computing_data_collection 'Bruker SMART'
_computing_data_reduction 'Bruker STAINT'
_computing_molecular_graphics 'Bruker SHELXTL'
_computing_publication_material 'Bruker SHELXTL'
_computing_structure_refinement 'SHELXL-97 (Sheldrick, 1997)'
_computing_structure_solution SHELXS-97
_diffrn_ambient_temperature 293(2)
_diffrn_measured_fraction_theta_full 0.982
_diffrn_measured_fraction_theta_max 0.889
_diffrn_measurement_device_type 'CCD area detector'
_diffrn_measurement_method 'phi and omega scans'
_diffrn_radiation_monochromator graphite
_diffrn_radiation_source 'fine-focus sealed tube'
_diffrn_radiation_type MoK\a
_diffrn_radiation_wavelength 0.71073
_diffrn_reflns_av_R_equivalents 0.0271
_diffrn_reflns_av_sigmaI/netI 0.0502
_diffrn_reflns_limit_h_max 10
_diffrn_reflns_limit_h_min -9
_diffrn_reflns_limit_k_max 12
_diffrn_reflns_limit_k_min -12
_diffrn_reflns_limit_l_max 13
_diffrn_reflns_limit_l_min -13
_diffrn_reflns_number 6137
_diffrn_reflns_theta_full 25.00
_diffrn_reflns_theta_max 28.20
_diffrn_reflns_theta_min 2.09
_exptl_absorpt_coefficient_mu 1.893
_exptl_absorpt_correction_type none
_exptl_crystal_colour 'Dark green'
_exptl_crystal_density_diffrn 1.740
_exptl_crystal_density_method 'not measured'
_exptl_crystal_description Block
_exptl_crystal_F_000 378
_exptl_crystal_size_max 0.20
_exptl_crystal_size_mid 0.14
_exptl_crystal_size_min 0.12
_refine_diff_density_max 0.657
_refine_diff_density_min -0.601
_refine_diff_density_rms 0.108
_refine_ls_extinction_method none
_refine_ls_goodness_of_fit_ref 1.023
_refine_ls_hydrogen_treatment constr
_refine_ls_matrix_type full
_refine_ls_number_parameters 181
_refine_ls_number_reflns 3102
_refine_ls_number_restraints 0
_refine_ls_restrained_S_all 1.023
_refine_ls_R_factor_all 0.0677
_refine_ls_R_factor_gt 0.0465
_refine_ls_shift/su_max 0.002
_refine_ls_shift/su_mean 0.000
_refine_ls_structure_factor_coef Fsqd
_refine_ls_weighting_details 'calc w=1/[\s^2^(Fo^2^)+(0.0732P)^2^+0.0000P] where P=(Fo^2^+2Fc^2^)/3'
_refine_ls_weighting_scheme calc
_refine_ls_wR_factor_gt 0.1176
_refine_ls_wR_factor_ref 0.1288
_reflns_number_gt 2291
_reflns_number_total 3102
_reflns_threshold_expression >2sigma(I)
_cod_data_source_file c5ra26071j2.cif
_cod_data_source_block ext30
_cod_depositor_comments
;
The following automatic conversions were performed:

'_symmetry_cell_setting' value 'Triclinic' changed to 'triclinic'
according to
/usr/data/users/saulius/crontab/automatic-downloads/rss-feeds/RSC/lib/dictionaries/cif_core.dic
dictionary named 'cif_core.dic' version 2.4.2 from 2011-04-26.

Automatic conversion script
Id: cif_fix_values 4268 2015-11-12 08:31:59Z antanas 
;
_cod_original_sg_symbol_H-M P-1
_cod_database_code 7224545

loop_
_symmetry_equiv_pos_as_xyz
'x, y, z'
'-x, -y, -z'

loop_
_atom_site_label
_atom_site_type_symbol
_atom_site_fract_x
_atom_site_fract_y
_atom_site_fract_z
_atom_site_U_iso_or_equiv
_atom_site_adp_type
_atom_site_occupancy
_atom_site_symmetry_multiplicity
_atom_site_calc_flag
_atom_site_refinement_flags
C1 C 0.0129(5) 0.4145(4) 0.2678(4) 0.0322(8) Uani 1 1 d .
C2 C 0.0152(5) 0.5670(3) 0.2761(4) 0.0288(8) Uani 1 1 d .
C3 C -0.0959(5) 0.6191(4) 0.1678(4) 0.0320(8) Uani 1 1 d .
C4 C -0.1997(5) 0.5232(4) 0.0601(4) 0.0361(9) Uani 1 1 d .
H4 H -0.2741 0.5571 -0.0097 0.043 Uiso 1 1 calc R
C5 C -0.0970(5) 0.3221(4) 0.1508(4) 0.0333(9) Uani 1 1 d .
C6 C -0.1032(5) 0.1637(4) 0.1360(4) 0.0420(10) Uani 1 1 d .
H6A H -0.1836 0.1187 0.0510 0.063 Uiso 1 1 calc R
H6B H -0.1445 0.1338 0.2112 0.063 Uiso 1 1 calc R
H6C H 0.0144 0.1359 0.1362 0.063 Uiso 1 1 calc R
C7 C -0.1016(5) 0.7794(4) 0.1698(4) 0.0376(9) Uani 1 1 d .
H7A H -0.1205 0.8251 0.2581 0.045 Uiso 1 1 calc R
H7B H 0.0132 0.8209 0.1602 0.045 Uiso 1 1 calc R
C8 C 0.1256(5) 0.6689(4) 0.3901(4) 0.0320(8) Uani 1 1 d .
H8 H 0.1175 0.7662 0.3894 0.038 Uiso 1 1 calc R
C9 C 0.4394(5) 0.7167(4) 0.6904(4) 0.0325(8) Uani 1 1 d .
C10 C 0.2466(7) 0.1044(4) 0.4737(5) 0.0548(12) Uani 1 1 d .
H10A H 0.2875 0.0321 0.5250 0.082 Uiso 1 1 calc R
H10B H 0.2888 0.0923 0.3902 0.082 Uiso 1 1 calc R
H10C H 0.1181 0.0950 0.4521 0.082 Uiso 1 1 calc R
N1 N 0.2349(4) 0.6362(3) 0.4930(3) 0.0295(7) Uani 1 1 d .
N2 N 0.3224(4) 0.7520(3) 0.5904(3) 0.0357(8) Uani 1 1 d .
H2 H 0.3025 0.8395 0.5864 0.043 Uiso 1 1 calc R
N3 N 0.5305(5) 0.8235(3) 0.7901(4) 0.0437(9) Uani 1 1 d .
H3A H 0.5114 0.9113 0.7871 0.052 Uiso 1 1 calc R
H3B H 0.6082 0.8043 0.8572 0.052 Uiso 1 1 calc R
N4 N -0.1971(4) 0.3801(3) 0.0524(3) 0.0369(8) Uani 1 1 d .
O1 O 0.1030(3) 0.3526(2) 0.3603(3) 0.0351(6) Uani 1 1 d .
O2 O 0.3139(4) 0.2437(3) 0.5538(3) 0.0486(8) Uani 1 1 d .
H2A H 0.3850 0.2425 0.6399 0.058 Uiso 1 1 calc R
O3 O -0.2387(4) 0.8093(3) 0.0639(3) 0.0481(8) Uani 1 1 d .
H3 H -0.3363 0.7759 0.0724 0.072 Uiso 1 1 calc R
S S 0.48738(13) 0.54211(9) 0.70478(10) 0.0370(3) Uani 1 1 d .
Cu Cu 0.28314(6) 0.44058(4) 0.51431(5) 0.03252(18) Uani 1 1 d .
Cl Cl -0.57062(15) 0.82498(10) 0.20254(12) 0.0491(3) Uani 1 1 d .

loop_
_atom_site_aniso_label
_atom_site_aniso_U_11
_atom_site_aniso_U_22
_atom_site_aniso_U_33
_atom_site_aniso_U_23
_atom_site_aniso_U_13
_atom_site_aniso_U_12
C1 0.029(2) 0.0371(17) 0.027(2) 0.0046(16) 0.0004(17) 0.0005(15)
C2 0.0293(19) 0.0314(16) 0.023(2) 0.0046(14) 0.0008(16) 0.0024(14)
C3 0.032(2) 0.0369(18) 0.025(2) 0.0058(15) 0.0010(17) 0.0021(15)
C4 0.037(2) 0.0408(19) 0.027(2) 0.0112(16) -0.0061(18) 0.0052(16)
C5 0.034(2) 0.0332(17) 0.029(2) 0.0015(16) 0.0031(18) -0.0005(15)
C6 0.051(3) 0.0313(18) 0.035(3) -0.0001(16) -0.003(2) -0.0005(16)
C7 0.043(2) 0.0363(18) 0.028(2) 0.0060(16) -0.0056(19) 0.0053(16)
C8 0.037(2) 0.0284(16) 0.025(2) 0.0024(14) -0.0019(18) 0.0000(14)
C9 0.036(2) 0.0328(17) 0.026(2) 0.0047(15) 0.0032(18) 0.0011(15)
C10 0.077(3) 0.036(2) 0.044(3) 0.0050(18) 0.002(3) -0.001(2)
N1 0.0320(17) 0.0301(14) 0.0216(17) 0.0028(12) -0.0019(14) 0.0007(12)
N2 0.046(2) 0.0276(14) 0.0256(19) 0.0028(13) -0.0068(16) 0.0031(13)
N3 0.054(2) 0.0348(16) 0.030(2) 0.0025(14) -0.0143(17) 0.0022(15)
N4 0.0370(19) 0.0397(16) 0.029(2) 0.0047(14) -0.0010(16) 0.0011(13)
O1 0.0376(15) 0.0319(12) 0.0285(16) 0.0061(11) -0.0075(13) -0.0007(11)
O2 0.064(2) 0.0309(13) 0.0373(18) 0.0073(12) -0.0192(15) 0.0031(12)
O3 0.0561(19) 0.0483(15) 0.0326(18) 0.0126(13) -0.0113(15) 0.0082(13)
S 0.0392(6) 0.0335(4) 0.0315(6) 0.0052(4) -0.0063(5) 0.0034(4)
Cu 0.0348(3) 0.0289(2) 0.0286(3) 0.00435(18) -0.0033(2) 0.00157(18)
Cl 0.0568(7) 0.0377(5) 0.0385(6) 0.0010(4) -0.0153(5) 0.0029(4)

loop_
_atom_type_symbol
_atom_type_description
_atom_type_scat_dispersion_real
_atom_type_scat_dispersion_imag
_atom_type_scat_source
C C 0.0033 0.0016 'International Tables Vol C Tables 4.2.6.8 and 6.1.1.4'
H H 0.0000 0.0000 'International Tables Vol C Tables 4.2.6.8 and 6.1.1.4'
N N 0.0061 0.0033 'International Tables Vol C Tables 4.2.6.8 and 6.1.1.4'
O O 0.0106 0.0060 'International Tables Vol C Tables 4.2.6.8 and 6.1.1.4'
S S 0.1246 0.1234 'International Tables Vol C Tables 4.2.6.8 and 6.1.1.4'
Cu Cu 0.3201 1.2651 'International Tables Vol C Tables 4.2.6.8 and 6.1.1.4'
Cl Cl 0.1484 0.1585 'International Tables Vol C Tables 4.2.6.8 and 6.1.1.4'

loop_
_geom_angle_atom_site_label_1
_geom_angle_atom_site_label_2
_geom_angle_atom_site_label_3
_geom_angle
O1 C1 C5 116.4(3)
O1 C1 C2 125.1(3)
C5 C1 C2 118.6(3)
C3 C2 C1 118.5(3)
C3 C2 C8 119.2(3)
C1 C2 C8 122.2(3)
C4 C3 C2 119.3(3)
C4 C3 C7 119.2(4)
C2 C3 C7 121.6(3)
N4 C4 C3 121.4(4)
N4 C5 C1 119.2(3)
N4 C5 C6 119.9(3)
C1 C5 C6 120.9(4)
O3 C7 C3 112.9(3)
N1 C8 C2 125.5(3)
N2 C9 N3 117.5(3)
N2 C9 S 125.6(3)
N3 C9 S 116.8(3)
C8 N1 N2 114.7(3)
C8 N1 Cu 125.0(2)
N2 N1 Cu 120.2(2)
C9 N2 N1 113.7(3)
C5 N4 C4 123.0(3)
C1 O1 Cu 127.3(2)
C10 O2 Cu 131.6(3)
C9 S Cu 93.70(14)
O1 Cu N1 94.02(12)
O1 Cu O2 87.10(11)
N1 Cu O2 172.81(12)
O1 Cu S 176.86(8)
N1 Cu S 86.70(10)
O2 Cu S 91.80(9)

loop_
_geom_bond_atom_site_label_1
_geom_bond_atom_site_label_2
_geom_bond_distance
C1 O1 1.295(4)
C1 C5 1.418(5)
C1 C2 1.432(5)
C2 C3 1.424(5)
C2 C8 1.443(5)
C3 C4 1.360(5)
C3 C7 1.520(5)
C4 N4 1.347(5)
C5 N4 1.346(5)
C5 C6 1.479(5)
C7 O3 1.420(4)
C8 N1 1.292(5)
C9 N2 1.313(5)
C9 N3 1.338(5)
C9 S 1.745(4)
C10 O2 1.426(4)
N1 N2 1.372(4)
N1 Cu 1.955(3)
O1 Cu 1.881(3)
O2 Cu 1.993(3)
S Cu 2.2370(13)
